data_2214850
loop_
_publ_author_name
'Klausmeyer, Kevin K.'
'Hung-Low, Fernando'
'Renz, Amanda'

_publ_section_title
;
 Acetonitrile(6,6'-dimethyl-2,2'-dipyridyl)silver(I)
 trifluoromethanesulfonate
;
_journal_coeditor_code RZ2157
_journal_issue 8
_journal_name_full 'Acta Crystallographica Section E'
_journal_page_first m2181
_journal_page_last m2181
_journal_paper_doi 10.1107/S1600536807034617
_journal_volume 63
_journal_year 2007
_chemical_formula_iupac '[Ag (C2 H3 N) (C12 H12 N2)] C F3 O3 S'
_chemical_formula_moiety 'C14 H15 Ag N3 +, C F3 O3 S -'
_chemical_formula_sum 'C15 H15 Ag F3 N3 O3 S'
_chemical_formula_weight 482.23
_chemical_name_systematic
;
Acetonitrile(6,6'-dimethyl-2,2'-dipyridyl)silver(I) trifluoromethanesulfonate
;
_space_group_IT_number 60
_symmetry_cell_setting orthorhombic
_symmetry_space_group_name_Hall '-P 2n 2ab'
_symmetry_space_group_name_H-M 'P b c n'
_atom_sites_solution_hydrogens geom
_atom_sites_solution_primary direct
_atom_sites_solution_secondary difmap
_cell_angle_alpha 90.00
_cell_angle_beta 90.00
_cell_angle_gamma 90.00
_cell_formula_units_Z 8
_cell_length_a 21.9546(11)
_cell_length_b 6.9806(4)
_cell_length_c 22.6474(11)
_cell_measurement_temperature 110(2)
_cell_measurement_theta_max 26.42
_cell_measurement_theta_min 3.06
_cell_volume 3470.9(3)
_computing_cell_refinement 'APEX2 and SAINT-Plus (Bruker, 2003)'
_computing_data_collection 'APEX2 (Bruker, 2003)'
_computing_data_reduction SAINT-Plus
_computing_molecular_graphics 'SHELXTL (Sheldrick, 2000)'
_computing_publication_material SHELXTL
_computing_structure_refinement 'SHELXL97 (Sheldrick, 1997)'
_computing_structure_solution 'SHELXS97 (Sheldrick, 1997)'
_diffrn_ambient_temperature 110(2)
_diffrn_measured_fraction_theta_full 0.997
_diffrn_measured_fraction_theta_max 0.997
_diffrn_measurement_device_type 'Bruker X8 APEX CCD area-detector'
_diffrn_measurement_method '\f and \w'
_diffrn_radiation_monochromator graphite
_diffrn_radiation_source 'fine-focus sealed tube'
_diffrn_radiation_type MoK\a
_diffrn_radiation_wavelength 0.71073
_diffrn_reflns_av_R_equivalents 0.0470
_diffrn_reflns_av_sigmaI/netI 0.0264
_diffrn_reflns_limit_h_max 27
_diffrn_reflns_limit_h_min -27
_diffrn_reflns_limit_k_max 8
_diffrn_reflns_limit_k_min -8
_diffrn_reflns_limit_l_max 28
_diffrn_reflns_limit_l_min -27
_diffrn_reflns_number 28162
_diffrn_reflns_theta_full 26.42
_diffrn_reflns_theta_max 26.42
_diffrn_reflns_theta_min 3.06
_exptl_absorpt_coefficient_mu 1.333
_exptl_absorpt_correction_T_max 0.77
_exptl_absorpt_correction_T_min 0.66
_exptl_absorpt_correction_type multi-scan
_exptl_absorpt_process_details '(SADABS; Sheldrick, 1996)'
_exptl_crystal_colour colorless
_exptl_crystal_density_diffrn 1.846
_exptl_crystal_density_method 'not measured'
_exptl_crystal_description block
_exptl_crystal_F_000 1920
_exptl_crystal_size_max 0.396
_exptl_crystal_size_mid 0.263
_exptl_crystal_size_min 0.197
_refine_diff_density_max 0.423
_refine_diff_density_min -0.512
_refine_ls_extinction_method none
_refine_ls_goodness_of_fit_ref 1.042
_refine_ls_hydrogen_treatment constr
_refine_ls_matrix_type full
_refine_ls_number_parameters 238
_refine_ls_number_reflns 3564
_refine_ls_number_restraints 0
_refine_ls_restrained_S_all 1.042
_refine_ls_R_factor_all 0.0320
_refine_ls_R_factor_gt 0.0253
_refine_ls_shift/su_max 0.001
_refine_ls_shift/su_mean 0.000
_refine_ls_structure_factor_coef Fsqd
_refine_ls_weighting_details 'calc w=1/[\s^2^(Fo^2^)+(0.0238P)^2^+3.3879P] where P=(Fo^2^+2Fc^2^)/3'
_refine_ls_weighting_scheme calc
_refine_ls_wR_factor_gt 0.0581
_refine_ls_wR_factor_ref 0.0621
_reflns_number_gt 3067
_reflns_number_total 3564
_reflns_threshold_expression I>2\s(I)
_cod_data_source_file rz2157.cif
_cod_data_source_block I
_cod_depositor_comments
;
The following automatic conversions were performed:
'_geom_bond_publ_flag' value 'Y' changed to 'y' according to
'/home/saulius/struct/CIF-dictionaries/cif_core.dic' dictionary named
'cif_core.dic' version 2.4.1 from 2010-06-29 (3
times).

'_geom_angle_publ_flag' value 'Y' changed to 'y' according to
'/home/saulius/struct/CIF-dictionaries/cif_core.dic' dictionary named
'cif_core.dic' version 2.4.1 from 2010-06-29 (3 times).

Automatic conversion script
Id: cif_fix_enum 1527 2010-12-29 10:47:43Z saulius 

The following automatic conversions were performed:

'_geom_bond_publ_flag' value 'Y' changed to 'y' according to
/home/saulius/struct/CIF-dictionaries/cif_core.dic dictionary named
'cif_core.dic' version 2.4.1 from 2010-06-29 (3
times).

'_geom_angle_publ_flag' value 'Y' changed to 'y' according
to /home/saulius/struct/CIF-dictionaries/cif_core.dic dictionary
named 'cif_core.dic' version 2.4.1 from 2010-06-29 (3 times).

Automatic conversion script
Id: cif_fix_values 1715 2011-07-08 13:25:40Z adriana 
;
_cod_database_code 2214850
_cod_database_fobs_code 2214850

loop_
_symmetry_equiv_pos_as_xyz
'x, y, z'
'-x+1/2, -y+1/2, z+1/2'
'-x, y, -z+1/2'
'x+1/2, -y+1/2, -z'
'-x, -y, -z'
'x-1/2, y-1/2, -z-1/2'
'x, -y, z-1/2'
'-x-1/2, y-1/2, z'

loop_
_atom_site_type_symbol
_atom_site_label
_atom_site_fract_x
_atom_site_fract_y
_atom_site_fract_z
_atom_site_U_iso_or_equiv
_atom_site_adp_type
_atom_site_calc_flag
_atom_site_refinement_flags
_atom_site_occupancy
Ag Ag1 0.142814(8) 0.60567(3) 0.381071(8) 0.02563(7) Uani d . 1
S S1 0.08722(3) 0.19499(9) 0.10596(2) 0.02357(14) Uani d . 1
F F1 0.00400(7) -0.0158(2) 0.15879(7) 0.0360(4) Uani d . 1
F F2 -0.00743(7) 0.2881(2) 0.17062(7) 0.0367(4) Uani d . 1
F F3 0.06284(7) 0.1382(2) 0.21841(6) 0.0330(4) Uani d . 1
O O1 0.04780(8) 0.1974(3) 0.05512(7) 0.0336(4) Uani d . 1
O O2 0.11393(9) 0.3763(3) 0.12188(8) 0.0316(4) Uani d . 1
O O3 0.12824(8) 0.0343(3) 0.10858(8) 0.0292(4) Uani d . 1
N N1 0.19042(8) 0.6386(3) 0.29276(8) 0.0187(4) Uani d . 1
N N2 0.24428(9) 0.5966(3) 0.40019(8) 0.0197(4) Uani d . 1
N N3 0.05438(9) 0.6198(3) 0.41563(9) 0.0254(5) Uani d . 1
C C1 0.16074(11) 0.6647(3) 0.24150(10) 0.0216(5) Uani d . 1
C C2 0.19238(11) 0.7016(3) 0.18942(10) 0.0249(5) Uani d . 1
H H2 0.1710 0.7199 0.1534 0.030 Uiso calc R 1
C C3 0.25485(12) 0.7114(4) 0.19066(10) 0.0271(5) Uani d . 1
H H3 0.2770 0.7368 0.1555 0.032 Uiso calc R 1
C C4 0.28528(11) 0.6837(3) 0.24355(10) 0.0240(5) Uani d . 1
H H4 0.3285 0.6897 0.2451 0.029 Uiso calc R 1
C C5 0.25181(10) 0.6471(3) 0.29427(10) 0.0193(5) Uani d . 1
C C6 0.28131(10) 0.6156(3) 0.35301(10) 0.0190(5) Uani d . 1
C C7 0.34430(11) 0.6063(4) 0.35921(11) 0.0254(5) Uani d . 1
H H7 0.3701 0.6213 0.3258 0.031 Uiso calc R 1
C C8 0.36892(12) 0.5748(4) 0.41459(12) 0.0291(6) Uani d . 1
H H8 0.4118 0.5668 0.4196 0.035 Uiso calc R 1
C C9 0.33067(12) 0.5552(3) 0.46256(11) 0.0259(5) Uani d . 1
H H9 0.3470 0.5335 0.5008 0.031 Uiso calc R 1
C C10 0.26820(11) 0.5676(3) 0.45434(10) 0.0222(5) Uani d . 1
C C11 0.09262(11) 0.6522(4) 0.24297(11) 0.0277(6) Uani d . 1
H H11A 0.0766 0.6616 0.2027 0.042 Uiso calc R 1
H H11B 0.0763 0.7573 0.2669 0.042 Uiso calc R 1
H H11C 0.0804 0.5294 0.2603 0.042 Uiso calc R 1
C C12 0.22439(12) 0.5521(4) 0.50488(10) 0.0274(6) Uani d . 1
H H12A 0.2014 0.6718 0.5085 0.041 Uiso calc R 1
H H12B 0.2470 0.5284 0.5415 0.041 Uiso calc R 1
H H12C 0.1962 0.4458 0.4977 0.041 Uiso calc R 1
C C13 0.00776(11) 0.6529(3) 0.43470(10) 0.0202(5) Uani d . 1
C C14 -0.05121(10) 0.6967(4) 0.45997(10) 0.0245(5) Uani d . 1
H H14A -0.0459 0.7430 0.5005 0.037 Uiso calc R 1
H H14B -0.0764 0.5809 0.4602 0.037 Uiso calc R 1
H H14C -0.0712 0.7960 0.4363 0.037 Uiso calc R 1
C C15 0.03418(11) 0.1500(4) 0.16621(10) 0.0256(5) Uani d . 1

loop_
_atom_site_aniso_label
_atom_site_aniso_U_11
_atom_site_aniso_U_22
_atom_site_aniso_U_33
_atom_site_aniso_U_12
_atom_site_aniso_U_13
_atom_site_aniso_U_23
Ag1 0.01857(11) 0.02947(12) 0.02884(11) -0.00015(8) 0.00566(7) -0.00198(8)
S1 0.0271(3) 0.0254(3) 0.0182(3) 0.0020(3) -0.0020(2) -0.0009(2)
F1 0.0345(9) 0.0352(9) 0.0384(8) -0.0113(7) -0.0048(7) 0.0032(7)
F2 0.0337(9) 0.0407(9) 0.0358(8) 0.0115(7) 0.0049(7) 0.0019(7)
F3 0.0329(8) 0.0470(10) 0.0190(7) -0.0028(7) -0.0040(6) 0.0027(6)
O1 0.0403(11) 0.0416(11) 0.0188(8) 0.0067(9) -0.0077(7) 0.0008(8)
O2 0.0367(11) 0.0258(10) 0.0323(10) -0.0057(8) 0.0026(8) -0.0009(8)
O3 0.0301(10) 0.0279(10) 0.0295(9) 0.0066(8) -0.0040(7) -0.0053(8)
N1 0.0192(10) 0.0158(10) 0.0212(9) 0.0009(8) 0.0015(7) -0.0023(8)
N2 0.0208(10) 0.0153(9) 0.0231(9) -0.0017(8) 0.0010(8) -0.0020(8)
N3 0.0229(11) 0.0302(12) 0.0232(10) -0.0004(9) 0.0031(8) -0.0002(9)
C1 0.0249(12) 0.0141(11) 0.0259(12) 0.0018(10) -0.0020(10) -0.0018(9)
C2 0.0313(14) 0.0201(12) 0.0234(11) 0.0012(11) -0.0031(10) 0.0017(10)
C3 0.0329(14) 0.0238(13) 0.0245(12) -0.0020(11) 0.0069(10) 0.0020(10)
C4 0.0231(12) 0.0189(12) 0.0300(12) -0.0011(10) 0.0035(10) -0.0012(10)
C5 0.0197(11) 0.0138(11) 0.0245(11) 0.0013(9) 0.0005(9) -0.0038(9)
C6 0.0196(12) 0.0127(11) 0.0247(11) -0.0005(9) -0.0007(9) -0.0033(9)
C7 0.0197(12) 0.0287(14) 0.0278(12) -0.0006(10) 0.0012(10) -0.0056(11)
C8 0.0207(13) 0.0304(15) 0.0363(14) 0.0027(11) -0.0051(11) -0.0076(11)
C9 0.0293(14) 0.0206(12) 0.0279(12) -0.0003(10) -0.0078(10) -0.0032(10)
C10 0.0277(13) 0.0144(11) 0.0245(12) 0.0008(10) -0.0013(10) -0.0021(9)
C11 0.0223(13) 0.0309(14) 0.0299(13) 0.0032(11) -0.0028(10) 0.0000(11)
C12 0.0320(14) 0.0248(13) 0.0254(12) -0.0026(11) -0.0009(10) -0.0008(10)
C13 0.0226(13) 0.0204(12) 0.0177(10) -0.0012(10) -0.0024(9) 0.0008(9)
C14 0.0189(12) 0.0278(13) 0.0267(12) 0.0031(10) 0.0021(9) -0.0010(11)
C15 0.0261(13) 0.0278(14) 0.0229(12) 0.0013(11) -0.0066(10) 0.0014(10)

loop_
_atom_type_symbol
_atom_type_description
_atom_type_scat_dispersion_real
_atom_type_scat_dispersion_imag
_atom_type_scat_source
C C 0.0033 0.0016 'International Tables Vol C Tables 4.2.6.8 and 6.1.1.4'
H H 0.0000 0.0000 'International Tables Vol C Tables 4.2.6.8 and 6.1.1.4'
N N 0.0061 0.0033 'International Tables Vol C Tables 4.2.6.8 and 6.1.1.4'
O O 0.0106 0.0060 'International Tables Vol C Tables 4.2.6.8 and 6.1.1.4'
F F 0.0171 0.0103 'International Tables Vol C Tables 4.2.6.8 and 6.1.1.4'
S S 0.1246 0.1234 'International Tables Vol C Tables 4.2.6.8 and 6.1.1.4'
Ag Ag -0.8971 1.1015 'International Tables Vol C Tables 4.2.6.8 and 6.1.1.4'

loop_
_geom_angle_atom_site_label_1
_geom_angle_atom_site_label_2
_geom_angle_atom_site_label_3
_geom_angle
_geom_angle_publ_flag
N3 Ag1 N1 138.71(7) y
N3 Ag1 N2 147.05(7) y
N1 Ag1 N2 73.67(7) y
O3 S1 O2 114.81(11) ?
O3 S1 O1 114.69(11) ?
O2 S1 O1 115.76(11) ?
O3 S1 C15 103.57(11) ?
O2 S1 C15 102.95(11) ?
O1 S1 C15 102.51(11) ?
C1 N1 C5 120.0(2) ?
C1 N1 Ag1 123.51(15) ?
C5 N1 Ag1 116.25(14) ?
C6 N2 C10 120.0(2) ?
C6 N2 Ag1 115.94(15) ?
C10 N2 Ag1 124.02(15) ?
C13 N3 Ag1 170.9(2) ?
N1 C1 C2 121.0(2) ?
N1 C1 C11 117.2(2) ?
C2 C1 C11 121.8(2) ?
C3 C2 C1 119.3(2) ?
C3 C2 H2 120.3 ?
C1 C2 H2 120.3 ?
C2 C3 C4 119.5(2) ?
C2 C3 H3 120.3 ?
C4 C3 H3 120.3 ?
C3 C4 C5 119.1(2) ?
C3 C4 H4 120.4 ?
C5 C4 H4 120.4 ?
N1 C5 C4 121.1(2) ?
N1 C5 C6 116.65(19) ?
C4 C5 C6 122.3(2) ?
N2 C6 C7 120.9(2) ?
N2 C6 C5 117.3(2) ?
C7 C6 C5 121.8(2) ?
C8 C7 C6 119.2(2) ?
C8 C7 H7 120.4 ?
C6 C7 H7 120.4 ?
C9 C8 C7 119.5(2) ?
C9 C8 H8 120.3 ?
C7 C8 H8 120.3 ?
C8 C9 C10 119.3(2) ?
C8 C9 H9 120.3 ?
C10 C9 H9 120.3 ?
N2 C10 C9 121.1(2) ?
N2 C10 C12 117.1(2) ?
C9 C10 C12 121.8(2) ?
C1 C11 H11A 109.5 ?
C1 C11 H11B 109.5 ?
H11A C11 H11B 109.5 ?
C1 C11 H11C 109.5 ?
H11A C11 H11C 109.5 ?
H11B C11 H11C 109.5 ?
C10 C12 H12A 109.5 ?
C10 C12 H12B 109.5 ?
H12A C12 H12B 109.5 ?
C10 C12 H12C 109.5 ?
H12A C12 H12C 109.5 ?
H12B C12 H12C 109.5 ?
N3 C13 C14 178.9(3) ?
C13 C14 H14A 109.5 ?
C13 C14 H14B 109.5 ?
H14A C14 H14B 109.5 ?
C13 C14 H14C 109.5 ?
H14A C14 H14C 109.5 ?
H14B C14 H14C 109.5 ?
F2 C15 F3 107.47(19) ?
F2 C15 F1 107.1(2) ?
F3 C15 F1 106.76(19) ?
F2 C15 S1 111.71(17) ?
F3 C15 S1 111.78(17) ?
F1 C15 S1 111.71(17) ?

loop_
_geom_bond_atom_site_label_1
_geom_bond_atom_site_label_2
_geom_bond_distance
_geom_bond_publ_flag
Ag1 N3 2.096(2) y
Ag1 N1 2.2684(18) y
Ag1 N2 2.270(2) y
S1 O3 1.4398(19) ?
S1 O2 1.4405(19) ?
S1 O1 1.4405(17) ?
S1 C15 1.821(3) ?
F1 C15 1.344(3) ?
F2 C15 1.332(3) ?
F3 C15 1.342(3) ?
N1 C1 1.344(3) ?
N1 C5 1.349(3) ?
N2 C6 1.349(3) ?
N2 C10 1.349(3) ?
N3 C13 1.135(3) ?
C1 C2 1.393(3) ?
C1 C11 1.499(3) ?
C2 C3 1.373(4) ?
C2 H2 0.9500 ?
C3 C4 1.385(3) ?
C3 H3 0.9500 ?
C4 C5 1.387(3) ?
C4 H4 0.9500 ?
C5 C6 1.496(3) ?
C6 C7 1.391(3) ?
C7 C8 1.383(4) ?
C7 H7 0.9500 ?
C8 C9 1.380(4) ?
C8 H8 0.9500 ?
C9 C10 1.387(3) ?
C9 H9 0.9500 ?
C10 C12 1.499(3) ?
C11 H11A 0.9800 ?
C11 H11B 0.9800 ?
C11 H11C 0.9800 ?
C12 H12A 0.9800 ?
C12 H12B 0.9800 ?
C12 H12C 0.9800 ?
C13 C14 1.448(3) ?
C14 H14A 0.9800 ?
C14 H14B 0.9800 ?
C14 H14C 0.9800 ?
